data_4004002
loop_
_publ_author_name
'Laing, Craig C.'
'Shen, Jiahong'
'Chica, Daniel G.'
'Cuthriell, Shelby A.'
'Schaller, Richard D.'
'Wolverton, Chris'
'Kanatzidis, Mercouri G.'

_publ_section_title
;
 Photoluminescent Re6Q8I2 (Q = S, Se) Semiconducting Cluster Compounds
;
_journal_name_full 'Chemistry of Materials'
_journal_paper_doi 10.1021/acs.chemmater.1c01696
_journal_year 2021
_chemical_formula_moiety '0.5(I4 Re12 S16)'
_chemical_formula_sum 'I2 Re6 S8'
_chemical_formula_weight 1627.48
_space_group_crystal_system monoclinic
_space_group_IT_number 14
_space_group_name_Hall '-P 2yn'
_space_group_name_H-M_alt 'P 1 21/n 1'
_atom_sites_solution_primary dual
_audit_creation_date 2021-05-05
_audit_creation_method
;
Olex2 1.2
(compiled 2018.05.29 svn.r3508 for OlexSys, GUI svn.r5506)
;
_cell_angle_alpha 90
_cell_angle_beta 98.77(3)
_cell_angle_gamma 90
_cell_formula_units_Z 2
_cell_length_a 6.3649(13)
_cell_length_b 11.607(2)
_cell_length_c 10.177(2)
_cell_measurement_reflns_used 14430
_cell_measurement_temperature 293
_cell_measurement_theta_max 32.67
_cell_measurement_theta_min 2.11
_cell_volume 743.1(3)
_computing_molecular_graphics 'Olex2 (Dolomanov et al., 2009)'
_computing_publication_material 'Olex2 (Dolomanov et al., 2009)'
_computing_structure_refinement 'ShelXL (Sheldrick, 2015)'
_computing_structure_solution 'ShelXT (Sheldrick, 2015)'
_diffrn_ambient_temperature 293
_diffrn_detector 'Pilatus300K CdTe'
_diffrn_detector_area_resol_mean 5.81
_diffrn_measured_fraction_theta_full 0.994
_diffrn_measured_fraction_theta_max 0.997
_diffrn_measurement_device 'Eulerian 4-circle diffractometer'
_diffrn_measurement_device_type STADIVARI
_diffrn_measurement_method 'rotation method, \w scans'
_diffrn_radiation_monochromator 'Graded multilayer mirror'
_diffrn_radiation_polarisn_norm 180
_diffrn_radiation_probe x-ray
_diffrn_radiation_type AgK\a
_diffrn_radiation_wavelength 0.56083
_diffrn_reflns_av_R_equivalents 0.0346
_diffrn_reflns_av_unetI/netI 0.0402
_diffrn_reflns_Laue_measured_fraction_full 0.994
_diffrn_reflns_Laue_measured_fraction_max 0.997
_diffrn_reflns_limit_h_max 10
_diffrn_reflns_limit_h_min -10
_diffrn_reflns_limit_k_max 18
_diffrn_reflns_limit_k_min -19
_diffrn_reflns_limit_l_max 16
_diffrn_reflns_limit_l_min -17
_diffrn_reflns_number 10313
_diffrn_reflns_point_group_measured_fraction_full 0.994
_diffrn_reflns_point_group_measured_fraction_max 0.997
_diffrn_reflns_theta_full 19.664
_diffrn_reflns_theta_max 27.998
_diffrn_reflns_theta_min 2.114
_diffrn_source 'Axo Ag'
_diffrn_source_current 0.680
_diffrn_source_power 0.044
_diffrn_source_voltage 65
_exptl_absorpt_coefficient_mu 28.940
_exptl_absorpt_correction_T_max 0.0311
_exptl_absorpt_correction_T_min 0.0063
_exptl_absorpt_correction_type numerical
_exptl_absorpt_process_details
;
STOE X-Red32, absorption correction by Gaussian integration, analogous to
P. Coppens, "The Evaluation of Absorption and Extinction in Single-Crystal
Structure Analysis", published in: F. R. Ahmed (Editor), "Crystallographic
Computing", Munksgaard, Copenhagen (1970), 255 - 270. Afterwards scaling of
reflection intensities was performed within STOE LANA. J. Koziskova, F. Hahn,
J. Richter, J. Kozisek, Acta Chimica Slovaca, vol. 9, no. 2, 2016, pp. 136-140.
;
_exptl_crystal_colour black
_exptl_crystal_colour_primary black
_exptl_crystal_density_diffrn 7.274
_exptl_crystal_density_method 'not measured'
_exptl_crystal_description needle
_exptl_crystal_F_000 1368
_exptl_crystal_preparation 'Grown in a NaI salt flux'
_exptl_crystal_recrystallization_method 'Grown in a NaI salt flux'
_exptl_crystal_size_max 0.023
_exptl_crystal_size_mid 0.009
_exptl_crystal_size_min 0.008
_refine_diff_density_max 3.191
_refine_diff_density_min -3.672
_refine_diff_density_rms 0.646
_refine_ls_extinction_method none
_refine_ls_goodness_of_fit_ref 1.091
_refine_ls_hydrogen_treatment undef
_refine_ls_matrix_type full
_refine_ls_number_parameters 73
_refine_ls_number_reflns 3639
_refine_ls_number_restraints 0
_refine_ls_restrained_S_all 1.091
_refine_ls_R_factor_all 0.0563
_refine_ls_R_factor_gt 0.0420
_refine_ls_shift/su_max 0.001
_refine_ls_shift/su_mean 0.000
_refine_ls_structure_factor_coef Fsqd
_refine_ls_weighting_details 'w=1/[\s^2^(Fo^2^)+(0.0396P)^2^+26.0296P] where P=(Fo^2^+2Fc^2^)/3'
_refine_ls_weighting_scheme calc
_refine_ls_wR_factor_gt 0.0977
_refine_ls_wR_factor_ref 0.1033
_reflns_Friedel_coverage 0.000
_reflns_number_gt 2952
_reflns_number_total 3639
_reflns_threshold_expression 'I > 2\s(I)'
_cod_data_source_file cm1c01696_si_002.cif
_cod_data_source_block try4
_cod_depositor_comments
;
The following automatic conversions were performed:

data item '_exptl_absorpt_correction_type' value 'Numerical' was
changed to 'numerical' in accordance with the
/home/data/users/saulius/crontab/automatic-downloads/rss-feeds/ACS/lib/dictionaries/cif_core.dic
dictionary named 'cif_core.dic' version 2.4.2 last updated on
2011-04-26.

Automatic conversion script
Id: cif_fix_values 7556 2019-12-06 15:28:31Z antanas 
;
_cod_original_cell_volume 743.0(3)
_cod_database_code 4004002
_shelx_shelxl_version_number 2018/3
_shelx_space_group_comment
;
The symmetry employed for this shelxl refinement is uniquely defined
by the following loop, which should always be used as a source of
symmetry information in preference to the above space-group names.
They are only intended as comments.
;
_shelx_estimated_absorpt_t_max 0.801
_shelx_estimated_absorpt_t_min 0.556
_olex2_refinement_description
;
;
_olex2_exptl_crystal_mounting_method 'super glued to a glass fiber'
_olex2_submission_special_instructions 'No special instructions were received'

loop_
_space_group_symop_operation_xyz
'x, y, z'
'-x+1/2, y+1/2, -z+1/2'
'-x, -y, -z'
'x-1/2, -y-1/2, z-1/2'

loop_
_atom_site_label
_atom_site_type_symbol
_atom_site_fract_x
_atom_site_fract_y
_atom_site_fract_z
_atom_site_U_iso_or_equiv
_atom_site_adp_type
_atom_site_occupancy
_atom_site_site_symmetry_order
_atom_site_calc_flag
_atom_site_refinement_flags_posn
_atom_site_refinement_flags_adp
_atom_site_refinement_flags_occupancy
_atom_site_disorder_assembly
_atom_site_disorder_group
Re3 Re 0.61768(6) 0.44756(4) 0.66570(4) 0.01489(8) Uani 1 1 d . . . . .
Re1 Re 0.24851(6) 0.52694(4) 0.56071(4) 0.01490(8) Uani 1 1 d . . . . .
Re2 Re 0.58721(6) 0.64859(3) 0.54517(4) 0.01486(8) Uani 1 1 d . . . . .
I1 I 0.78628(14) 0.37734(7) 0.91945(7) 0.02394(15) Uani 1 1 d . . . . .
S2 S 0.2398(4) 0.7085(2) 0.4481(3) 0.0187(4) Uani 1 1 d . . . . .
S3 S 0.4543(4) 0.6121(2) 0.7503(3) 0.0177(4) Uani 1 1 d . . . . .
S4 S 0.2957(4) 0.3433(2) 0.6687(3) 0.0185(4) Uani 1 1 d . . . . .
S1 S 0.9183(4) 0.5701(2) 0.6525(3) 0.0176(4) Uani 1 1 d . . . . .

loop_
_atom_site_aniso_label
_atom_site_aniso_U_11
_atom_site_aniso_U_22
_atom_site_aniso_U_33
_atom_site_aniso_U_23
_atom_site_aniso_U_13
_atom_site_aniso_U_12
Re3 0.01226(14) 0.01709(16) 0.01501(15) 0.00024(12) 0.00110(12) 0.00009(12)
Re1 0.01144(14) 0.01732(16) 0.01583(16) -0.00043(12) 0.00168(12) 0.00012(12)
Re2 0.01231(14) 0.01614(16) 0.01589(15) -0.00061(12) 0.00138(12) -0.00005(12)
I1 0.0322(4) 0.0196(3) 0.0182(3) 0.0003(2) -0.0016(3) 0.0038(3)
S2 0.0170(10) 0.0186(10) 0.0200(11) 0.0008(9) 0.0012(9) 0.0021(9)
S3 0.0153(10) 0.0216(11) 0.0163(10) -0.0017(9) 0.0028(8) 0.0001(9)
S4 0.0159(10) 0.0205(11) 0.0194(11) 0.0015(9) 0.0034(9) -0.0028(9)
S1 0.0117(9) 0.0212(11) 0.0198(10) -0.0015(9) 0.0021(8) -0.0007(8)

loop_
_atom_type_symbol
_atom_type_description
_atom_type_scat_dispersion_real
_atom_type_scat_dispersion_imag
_atom_type_scat_source
S S 0.0826 0.0763 'International Tables Vol C Tables 4.2.6.8 and 6.1.1.4'
I I -0.8919 1.1868 'International Tables Vol C Tables 4.2.6.8 and 6.1.1.4'
Re Re -0.4693 4.8944 'International Tables Vol C Tables 4.2.6.8 and 6.1.1.4'

loop_
_geom_angle_atom_site_label_1
_geom_angle_atom_site_label_2
_geom_angle_atom_site_label_3
_geom_angle
_geom_angle_site_symmetry_1
_geom_angle_site_symmetry_3
_geom_angle_publ_flag
Re1 Re3 Re1 89.61(3) 3_666 . ?
Re1 Re3 Re2 59.708(18) . . ?
Re1 Re3 Re2 59.663(16) 3_666 . ?
Re1 Re3 I1 136.95(3) 3_666 . ?
Re1 Re3 I1 133.39(3) . . ?
Re2 Re3 Re1 60.30(2) 3_666 3_666 ?
Re2 Re3 Re1 60.13(3) 3_666 . ?
Re2 Re3 Re2 90.22(2) 3_666 . ?
Re2 Re3 I1 136.25(3) 3_666 . ?
Re2 Re3 I1 133.48(2) . . ?
S2 Re3 Re1 57.19(7) 3_666 3_666 ?
S2 Re3 Re1 116.99(7) 3_666 . ?
S2 Re3 Re2 56.94(7) 3_666 3_666 ?
S2 Re3 Re2 116.80(7) 3_666 . ?
S2 Re3 I1 96.12(7) 3_666 . ?
S2 Re3 S1 93.27(10) 3_666 . ?
S3 Re3 Re1 116.59(7) . 3_666 ?
S3 Re3 Re1 56.64(7) . . ?
S3 Re3 Re2 116.75(7) . 3_666 ?
S3 Re3 Re2 56.99(7) . . ?
S3 Re3 I1 91.57(7) . . ?
S3 Re3 S2 172.31(9) . 3_666 ?
S3 Re3 S1 86.63(9) . . ?
S4 Re3 Re1 117.96(7) . 3_666 ?
S4 Re3 Re1 57.31(7) . . ?
S4 Re3 Re2 117.00(7) . . ?
S4 Re3 Re2 57.74(7) . 3_666 ?
S4 Re3 I1 92.89(7) . . ?
S4 Re3 S2 90.67(10) . 3_666 ?
S4 Re3 S3 88.81(10) . . ?
S4 Re3 S1 173.69(10) . . ?
S1 Re3 Re1 116.42(7) . . ?
S1 Re3 Re1 60.70(7) . 3_666 ?
S1 Re3 Re2 56.75(7) . . ?
S1 Re3 Re2 120.90(7) . 3_666 ?
S1 Re3 I1 91.59(7) . . ?
Re3 Re1 Re3 90.39(3) 3_666 . ?
Re3 Re1 Re2 59.77(3) 3_666 . ?
Re3 Re1 Re2 59.76(2) . 3_666 ?
Re3 Re1 Re2 60.876(19) 3_666 3_666 ?
Re3 Re1 Re2 60.76(2) . . ?
Re2 Re1 Re2 90.62(2) 3_666 . ?
S2 Re1 Re3 57.38(7) . 3_666 ?
S2 Re1 Re3 117.54(7) . . ?
S2 Re1 Re2 56.80(7) . . ?
S2 Re1 Re2 118.21(7) . 3_666 ?
S2 Re1 S4 173.84(9) . . ?
S2 Re1 S1 90.29(9) . 3_666 ?
S2 Re1 S1 92.50(9) . 1_455 ?
S3 Re1 Re3 117.32(7) . 3_666 ?
S3 Re1 Re3 57.40(7) . . ?
S3 Re1 Re2 117.13(7) . 3_666 ?
S3 Re1 Re2 57.60(7) . . ?
S3 Re1 S2 89.56(10) . . ?
S3 Re1 S4 89.01(10) . . ?
S3 Re1 S1 171.46(9) . 3_666 ?
S3 Re1 S1 90.24(9) . 1_455 ?
S4 Re1 Re3 118.29(7) . 3_666 ?
S4 Re1 Re3 56.88(7) . . ?
S4 Re1 Re2 117.63(7) . . ?
S4 Re1 Re2 57.47(7) . 3_666 ?
S4 Re1 S1 93.50(9) . 1_455 ?
S4 Re1 S1 90.23(10) . 3_666 ?
S1 Re1 Re3 136.43(7) 1_455 3_666 ?
S1 Re1 Re3 55.96(6) 3_666 3_666 ?
S1 Re1 Re3 133.06(7) 1_455 . ?
S1 Re1 Re3 115.46(7) 3_666 . ?
S1 Re1 Re2 132.19(7) 1_455 . ?
S1 Re1 Re2 137.14(7) 1_455 3_666 ?
S1 Re1 Re2 115.63(6) 3_666 . ?
S1 Re1 Re2 55.80(6) 3_666 3_666 ?
S1 Re1 S1 98.30(8) 1_455 3_666 ?
Re3 Re2 Re3 89.78(2) 3_666 . ?
Re3 Re2 Re1 60.11(2) 3_666 3_666 ?
Re3 Re2 Re1 59.94(2) 3_666 . ?
Re3 Re2 I1 141.93(3) . 2_656 ?
Re3 Re2 I1 128.18(2) 3_666 2_656 ?
Re1 Re2 Re3 59.53(2) . . ?
Re1 Re2 Re3 59.46(2) 3_666 . ?
Re1 Re2 Re1 89.38(2) 3_666 . ?
Re1 Re2 I1 132.48(3) 3_666 2_656 ?
Re1 Re2 I1 137.41(3) . 2_656 ?
S2 Re2 Re3 57.58(7) . 3_666 ?
S2 Re2 Re3 116.74(7) . . ?
S2 Re2 Re1 117.61(7) . 3_666 ?
S2 Re2 Re1 57.23(7) . . ?
S2 Re2 I1 90.41(7) . 2_656 ?
S2 Re2 S3 89.11(10) . . ?
S2 Re2 S4 90.53(10) . 3_666 ?
S2 Re2 S1 173.60(10) . . ?
S3 Re2 Re3 116.36(7) . 3_666 ?
S3 Re2 Re3 56.61(7) . . ?
S3 Re2 Re1 116.02(7) . 3_666 ?
S3 Re2 Re1 56.47(7) . . ?
S3 Re2 I1 100.89(7) . 2_656 ?
S3 Re2 S4 171.63(9) . 3_666 ?
S4 Re2 Re3 116.46(7) 3_666 . ?
S4 Re2 Re3 56.89(7) 3_666 3_666 ?
S4 Re2 Re1 57.06(7) 3_666 3_666 ?
S4 Re2 Re1 116.74(7) 3_666 . ?
S4 Re2 I1 87.48(7) 3_666 2_656 ?
S1 Re2 Re3 56.88(7) . . ?
S1 Re2 Re3 120.67(7) . 3_666 ?
S1 Re2 Re1 60.67(7) . 3_666 ?
S1 Re2 Re1 116.38(7) . . ?
S1 Re2 I1 94.98(7) . 2_656 ?
S1 Re2 S3 86.48(9) . . ?
S1 Re2 S4 93.15(10) . 3_666 ?
Re3 I1 Re2 117.77(3) . 2_646 ?
Re1 S2 Re3 65.43(7) . 3_666 ?
Re2 S2 Re3 65.48(7) . 3_666 ?
Re2 S2 Re1 65.96(7) . . ?
Re3 S3 Re2 66.40(7) . . ?
Re1 S3 Re3 65.96(7) . . ?
Re1 S3 Re2 65.93(7) . . ?
Re3 S4 Re1 65.81(7) . . ?
Re3 S4 Re2 65.37(7) . 3_666 ?
Re1 S4 Re2 65.48(7) . 3_666 ?
Re3 S1 Re1 129.02(12) . 1_655 ?
Re3 S1 Re1 63.34(7) . 3_666 ?
Re1 S1 Re1 81.70(8) 1_655 3_666 ?
Re2 S1 Re3 66.37(7) . . ?
Re2 S1 Re1 129.89(12) . 1_655 ?
Re2 S1 Re1 63.53(7) . 3_666 ?

loop_
_geom_bond_atom_site_label_1
_geom_bond_atom_site_label_2
_geom_bond_distance
_geom_bond_site_symmetry_2
_geom_bond_publ_flag
Re3 Re1 2.5973(8) . ?
Re3 Re1 2.5924(8) 3_666 ?
Re3 Re2 2.5880(9) 3_666 ?
Re3 Re2 2.6295(7) . ?
Re3 I1 2.7639(11) . ?
Re3 S2 2.401(3) 3_666 ?
Re3 S3 2.396(3) . ?
Re3 S4 2.385(3) . ?
Re3 S1 2.404(3) . ?
Re1 Re2 2.5978(7) 3_666 ?
Re1 Re2 2.6020(7) . ?
Re1 S2 2.396(3) . ?
Re1 S3 2.375(3) . ?
Re1 S4 2.396(3) . ?
Re1 S1 2.478(3) 1_455 ?
Re1 S1 2.530(3) 3_666 ?
Re2 I1 2.7819(10) 2_656 ?
Re2 S2 2.384(3) . ?
Re2 S3 2.406(3) . ?
Re2 S4 2.407(3) 3_666 ?
Re2 S1 2.400(3) . ?
